data_7712143
loop_
_publ_author_name
'Meng, Lingyi'
'Deng, Yi-Fei'
'Holmes, Stephen M.'
'Zhang, Yuan-Zhu'

_publ_section_title
;
 Thermo- and photo-induced electron transfer in a series of
 [Fe<sub>2</sub>Co<sub>2</sub>] capsules.
;
_journal_issue 6
_journal_name_full 'Dalton transactions (Cambridge, England : 2003)'
_journal_page_first 1616
_journal_page_last 1622
_journal_paper_doi 10.1039/d2dt03328c
_journal_volume 52
_journal_year 2023
_chemical_formula_moiety 'C96 H106 B2 Co2 Fe2 N30, 2(C2 H3 N), 2(Cl O4)'
_chemical_formula_sum 'C100 H112 B2 Cl2 Co2 Fe2 N32 O8'
_chemical_formula_weight 2212.29
_space_group_crystal_system monoclinic
_space_group_IT_number 15
_space_group_name_Hall '-C 2yc'
_space_group_name_H-M_alt 'C 1 2/c 1'
_atom_sites_solution_hydrogens mixed
_atom_sites_solution_primary dual
_audit_creation_date 2019-11-15
_audit_creation_method
;
Olex2 1.2
(compiled 2018.05.29 svn.r3508 for OlexSys, GUI svn.r5506)
;
_audit_update_record
;
2020-07-06 deposited with the CCDC.	2022-12-26 downloaded from the CCDC.
;
_cell_angle_alpha 90
_cell_angle_beta 91.011(2)
_cell_angle_gamma 90
_cell_formula_units_Z 4
_cell_length_a 22.8625(14)
_cell_length_b 17.5476(10)
_cell_length_c 27.2357(18)
_cell_measurement_reflns_used 9881
_cell_measurement_temperature 101(2)
_cell_measurement_theta_max 24.745
_cell_measurement_theta_min 2.306
_cell_volume 10924.8(12)
_computing_cell_refinement 'SAINT V8.38A (?, 2016)'
_computing_data_reduction 'SAINT V8.38A (?, 2016)'
_computing_molecular_graphics 'Olex2 (Dolomanov et al., 2009)'
_computing_publication_material 'Olex2 (Dolomanov et al., 2009)'
_computing_structure_refinement 'ShelXL (Sheldrick, 2015)'
_computing_structure_solution 'ShelXT (Sheldrick, 2015)'
_diffrn_ambient_temperature 101.58
_diffrn_measured_fraction_theta_full 0.997
_diffrn_measured_fraction_theta_max 0.997
_diffrn_measurement_device_type 'Bruker APEX-II CCD'
_diffrn_measurement_method '\f and \w scans'
_diffrn_radiation_type MoK\a
_diffrn_radiation_wavelength 0.71073
_diffrn_reflns_av_R_equivalents 0.0626
_diffrn_reflns_av_unetI/netI 0.0371
_diffrn_reflns_Laue_measured_fraction_full 0.997
_diffrn_reflns_Laue_measured_fraction_max 0.997
_diffrn_reflns_limit_h_max 26
_diffrn_reflns_limit_h_min -24
_diffrn_reflns_limit_k_max 20
_diffrn_reflns_limit_k_min -20
_diffrn_reflns_limit_l_max 32
_diffrn_reflns_limit_l_min -32
_diffrn_reflns_number 66802
_diffrn_reflns_point_group_measured_fraction_full 0.997
_diffrn_reflns_point_group_measured_fraction_max 0.997
_diffrn_reflns_theta_full 24.808
_diffrn_reflns_theta_max 24.808
_diffrn_reflns_theta_min 2.306
_diffrn_standards_number 0
_exptl_absorpt_coefficient_mu 0.676
_exptl_absorpt_correction_T_max 0.7451
_exptl_absorpt_correction_T_min 0.6377
_exptl_absorpt_correction_type multi-scan
_exptl_absorpt_process_details
'SADABS-2016/2 (Bruker,2016/2) was used for absorption correction. wR2(int) was 0.0942 before and 0.0697 after correction. The Ratio of minimum to maximum transmission is 0.8559. The \l/2 correction factor is Not present.'
_exptl_crystal_colour 'clear reddish green'
_exptl_crystal_colour_lustre clear
_exptl_crystal_colour_modifier reddish
_exptl_crystal_colour_primary green
_exptl_crystal_density_diffrn 1.345
_exptl_crystal_description block
_exptl_crystal_F_000 4600
_exptl_crystal_size_max 0.3
_exptl_crystal_size_mid 0.2
_exptl_crystal_size_min 0.2
_refine_diff_density_max 0.817
_refine_diff_density_min -1.552
_refine_diff_density_rms 0.108
_refine_ls_extinction_method none
_refine_ls_goodness_of_fit_ref 1.102
_refine_ls_hydrogen_treatment mixed
_refine_ls_matrix_type full
_refine_ls_number_parameters 704
_refine_ls_number_reflns 9386
_refine_ls_number_restraints 922
_refine_ls_restrained_S_all 1.147
_refine_ls_R_factor_all 0.1139
_refine_ls_R_factor_gt 0.0904
_refine_ls_shift/su_max 0.009
_refine_ls_shift/su_mean 0.000
_refine_ls_structure_factor_coef Fsqd
_refine_ls_weighting_details 'w=1/[\s^2^(Fo^2^)+(0.1019P)^2^+124.9095P] where P=(Fo^2^+2Fc^2^)/3'
_refine_ls_weighting_scheme calc
_refine_ls_wR_factor_gt 0.2364
_refine_ls_wR_factor_ref 0.2573
_reflns_Friedel_coverage 0.000
_reflns_number_gt 7340
_reflns_number_total 9386
_reflns_threshold_expression 'I > 2\s(I)'
_cod_data_source_file d2dt03328c2.cif
_cod_data_source_block 100k1
_cod_depositor_comments 'Adding full bibliography for 7712143--7712148.cif.'
_cod_database_code 7712143
_shelx_shelxl_version_number 2014/7
_shelx_space_group_comment
;
The symmetry employed for this shelxl refinement is uniquely defined
by the following loop, which should always be used as a source of
symmetry information in preference to the above space-group names.
They are only intended as comments.
;
_shelx_estimated_absorpt_t_max 0.877
_shelx_estimated_absorpt_t_min 0.823
_olex2_refinement_description
;
1. Fixed Uiso
 At 1.2 times of:
  All B(H) groups, All C(H) groups, All C(H,H) groups
 At 1.5 times of:
  All C(H,H,H) groups
2. Restrained distances
 Cl1A-O2
 1.4 with sigma of 0.02
 C29-C28
 1.5 with sigma of 0.02
 H30B_$1-H30B_$2
 3 with sigma of 0.02
 H31A_$3-H29A
 2.2 with sigma of 0.02
3. Rigid bond restraints
 C31, C32, C33, C34, C35, C36, C28, C29, C30
 with sigma for 1-2 distances of 0.01 and sigma for 1-3 distances of 0.01
 O3B, Cl1B, O1B, O4, Cl1A, O3A, O1A, O2
 with sigma for 1-2 distances of 0.01 and sigma for 1-3 distances of 0.01
4. Uiso/Uaniso restraints and constraints
C50 \\sim N16 \\sim C49: within 2A with sigma of 0.01 and sigma for terminal
atoms of 0.02
O2 \\sim Cl1A \\sim O3A \\sim O1A \\sim O4 \\sim Cl1B \\sim O1B \\sim O3B:
within 2A with sigma of 0.01 and sigma for terminal atoms of 0.02
C1 \\sim C2 \\sim C13 \\sim C3 \\sim C42 \\sim C43 \\sim C9 \\sim C21 \\sim C40
\\sim C22 \\sim C14 \\sim C5 \\sim C41 \\sim C38 \\sim C15 \\sim C48 \\sim C11
\\sim C44 \\sim C39 \\sim C45 \\sim C8 \\sim C10 \\sim C20 \\sim C12 \\sim C47
\\sim C16 \\sim C4 \\sim C26 \\sim C7 \\sim C6 \\sim C18 \\sim C23 \\sim C25
\\sim C24 \\sim C17 \\sim C37 \\sim C46 \\sim C19 \\sim C27 \\sim C28 \\sim C49
\\sim C35 \\sim C36 \\sim C34 \\sim C33 \\sim C32 \\sim C31 \\sim C50 \\sim C29
\\sim C30: within 3.8A with sigma of 0.01 and sigma for terminal atoms of 0.02
Uanis(Cl1A) \\sim Ueq, Uanis(O4) \\sim Ueq: with sigma of 0.01 and sigma for
terminal atoms of 0.02
5. Others
 Fixed Sof: Cl1A(0.5) O3A(0.5) O1A(0.5) O1B(0.5) O3B(0.5)
6.a Ternary CH refined with riding coordinates:
 B1(H1)
6.b Secondary CH2 refined with riding coordinates:
 C28(H28A,H28B), C35(H35A,H35B), C36(H36A,H36B), C34(H34A,H34B), C33(H33A,
 H33B), C32(H32A,H32B), C31(H31A,H31B), C29(H29A,H29B), C30(H30A,H30B)
6.c Aromatic/amide H refined with riding coordinates:
 C14(H14), C41(H41), C15(H15), C48(H48), C11(H11), C44(H44), C10(H10),
 C20(H20), C47(H47), C26(H26), C7(H7), C6(H6), C23(H23), C25(H25), C17(H17),
 C37(H37), C27(H27)
6.d Idealised Me refined as rotating group:
 C8(H8A,H8B,H8C), C12(H12A,H12B,H12C), C4(H4A,H4B,H4C), C46(H46A,H46B,H46C),
 C19(H19A,H19B,H19C), C50(H50A,H50B,H50C)
;
_olex2_submission_special_instructions 'No special instructions were received'

loop_
_space_group_symop_operation_xyz
'x, y, z'
'-x, y, -z+1/2'
'x+1/2, y+1/2, z'
'-x+1/2, y+1/2, -z+1/2'
'-x, -y, -z'
'x, -y, z-1/2'
'-x+1/2, -y+1/2, -z'
'x+1/2, -y+1/2, z-1/2'

loop_
_atom_site_label
_atom_site_type_symbol
_atom_site_fract_x
_atom_site_fract_y
_atom_site_fract_z
_atom_site_U_iso_or_equiv
_atom_site_adp_type
_atom_site_occupancy
_atom_site_site_symmetry_order
_atom_site_calc_flag
_atom_site_refinement_flags_posn
_atom_site_refinement_flags_adp
_atom_site_refinement_flags_occupancy
_atom_site_disorder_assembly
_atom_site_disorder_group
Co1 Co 0.30226(3) 0.58826(4) 0.55566(3) 0.0335(2) Uani 1 1 d . . . . .
Fe1 Fe 0.40064(4) 0.81916(5) 0.48509(3) 0.0365(3) Uani 1 1 d . . . . .
N2 N 0.2746(2) 0.8674(3) 0.4643(2) 0.0359(12) Uani 1 1 d . . . . .
N8 N 0.4838(2) 0.7859(3) 0.4963(2) 0.0380(12) Uani 1 1 d . . . . .
N1 N 0.3474(2) 0.6728(3) 0.52532(19) 0.0380(12) Uani 1 1 d . . . . .
N9 N 0.5226(2) 0.8023(3) 0.4598(2) 0.0460(14) Uani 1 1 d . . . . .
N4 N 0.4057(2) 0.7799(3) 0.4161(2) 0.0409(12) Uani 1 1 d . . . . .
N6 N 0.4314(2) 0.9212(3) 0.4632(2) 0.0413(13) Uani 1 1 d . . . . .
N15 N 0.2951(2) 0.6428(3) 0.6218(2) 0.0364(12) Uani 1 1 d . . . . .
N7 N 0.4770(2) 0.9222(3) 0.4314(2) 0.0461(14) Uani 1 1 d . . . . .
N14 N 0.2550(2) 0.5107(3) 0.5949(2) 0.0432(13) Uani 1 1 d . . . . .
N5 N 0.4528(3) 0.8011(3) 0.3892(2) 0.0473(14) Uani 1 1 d . . . . .
N11 N 0.3062(2) 0.5272(3) 0.4926(2) 0.0481(14) Uani 1 1 d . . . . .
N10 N 0.3791(3) 0.5318(3) 0.5676(2) 0.0485(14) Uani 1 1 d . . . . .
N3 N 0.3858(3) 0.8744(4) 0.5910(2) 0.0552(16) Uani 1 1 d . . . . .
C1 C 0.3694(2) 0.7266(4) 0.5089(2) 0.0346(12) Uani 1 1 d . U . . .
C2 C 0.3227(3) 0.8503(3) 0.4729(2) 0.0356(12) Uani 1 1 d . U . . .
C13 C 0.5152(3) 0.7529(4) 0.5328(3) 0.0416(13) Uani 1 1 d . U . . .
C3 C 0.3932(2) 0.8553(4) 0.5514(3) 0.0377(13) Uani 1 1 d . U . . .
C42 C 0.2554(3) 0.6122(4) 0.6526(3) 0.0447(13) Uani 1 1 d . U . . .
C43 C 0.2302(3) 0.5389(4) 0.6356(3) 0.0443(13) Uani 1 1 d . U . . .
C9 C 0.4196(3) 0.9948(4) 0.4736(3) 0.0428(13) Uani 1 1 d . U . . .
C21 C 0.3945(4) 0.4818(4) 0.5315(3) 0.0553(14) Uani 1 1 d . U . . .
C40 C 0.2687(3) 0.7158(4) 0.7095(3) 0.0545(14) Uani 1 1 d . U . . .
C22 C 0.3535(4) 0.4806(4) 0.4890(3) 0.0561(14) Uani 1 1 d . U . . .
C14 C 0.5741(3) 0.7496(4) 0.5192(3) 0.0478(15) Uani 1 1 d . U . . .
H14 H 0.6058 0.7296 0.5381 0.057 Uiso 1 1 calc R . . . .
C5 C 0.3698(3) 0.7420(4) 0.3849(3) 0.0487(15) Uani 1 1 d . U . . .
C41 C 0.2418(3) 0.6470(4) 0.6966(3) 0.0519(14) Uani 1 1 d . U . . .
H41 H 0.2144 0.6241 0.7179 0.062 Uiso 1 1 calc R . . . .
C38 C 0.3207(3) 0.7098(4) 0.6348(3) 0.0478(13) Uani 1 1 d . U . . .
C15 C 0.5767(3) 0.7799(4) 0.4744(3) 0.0494(16) Uani 1 1 d . U . . .
H15 H 0.6112 0.7851 0.4558 0.059 Uiso 1 1 calc R . . . .
C48 C 0.2357(3) 0.4426(4) 0.5785(3) 0.0500(14) Uani 1 1 d . U . . .
H48 H 0.2536 0.4207 0.5506 0.060 Uiso 1 1 calc R . . . .
C11 C 0.4927(3) 0.9946(4) 0.4220(3) 0.0514(16) Uani 1 1 d . U . . .
H11 H 0.5232 1.0099 0.4009 0.062 Uiso 1 1 calc R . . . .
C44 C 0.1848(3) 0.5033(4) 0.6588(3) 0.0492(14) Uani 1 1 d . U . . .
H44 H 0.1677 0.5259 0.6869 0.059 Uiso 1 1 calc R . . . .
C39 C 0.3077(3) 0.7467(5) 0.6775(3) 0.0541(15) Uani 1 1 d . U . . .
C45 C 0.1639(3) 0.4335(4) 0.6408(3) 0.0517(15) Uani 1 1 d . U . . .
C8 C 0.3727(3) 1.0201(4) 0.5073(3) 0.0482(16) Uani 1 1 d . U . . .
H8A H 0.3363 0.9932 0.4991 0.072 Uiso 1 1 calc GR . . . .
H8B H 0.3667 1.0751 0.5037 0.072 Uiso 1 1 calc GR . . . .
H8C H 0.3844 1.0087 0.5413 0.072 Uiso 1 1 calc GR . . . .
C10 C 0.4571(3) 1.0426(4) 0.4480(3) 0.0504(16) Uani 1 1 d . U . . .
H10 H 0.4580 1.0967 0.4485 0.060 Uiso 1 1 calc R . . . .
C20 C 0.4446(4) 0.4383(4) 0.5349(3) 0.0580(15) Uani 1 1 d . U . . .
H20 H 0.4533 0.4025 0.5099 0.070 Uiso 1 1 calc R . . . .
C12 C 0.4892(3) 0.7263(4) 0.5794(3) 0.0509(16) Uani 1 1 d . U . . .
H12A H 0.4775 0.7705 0.5989 0.076 Uiso 1 1 calc GR . . . .
H12B H 0.5182 0.6963 0.5979 0.076 Uiso 1 1 calc GR . . . .
H12C H 0.4549 0.6947 0.5720 0.076 Uiso 1 1 calc GR . . . .
C47 C 0.1908(3) 0.4033(4) 0.6006(3) 0.0520(15) Uani 1 1 d . U . . .
H47 H 0.1786 0.3553 0.5880 0.062 Uiso 1 1 calc R . . . .
C16 C 0.4152(4) 0.5400(5) 0.6060(3) 0.0602(15) Uani 1 1 d . U . . .
C4 C 0.3145(3) 0.7033(4) 0.4006(3) 0.0543(17) Uani 1 1 d . U . . .
H4A H 0.3241 0.6634 0.4246 0.081 Uiso 1 1 calc GR . . . .
H4B H 0.2949 0.6803 0.3719 0.081 Uiso 1 1 calc GR . . . .
H4C H 0.2885 0.7408 0.4155 0.081 Uiso 1 1 calc GR . . . .
C26 C 0.2686(4) 0.5301(5) 0.4550(3) 0.0618(15) Uani 1 1 d . U . . .
H26 H 0.2352 0.5619 0.4576 0.074 Uiso 1 1 calc R . . . .
C7 C 0.4461(4) 0.7778(5) 0.3428(3) 0.0603(18) Uani 1 1 d . U . . .
H7 H 0.4729 0.7861 0.3171 0.072 Uiso 1 1 calc R . . . .
C6 C 0.3931(4) 0.7393(5) 0.3385(3) 0.0606(18) Uani 1 1 d . U . . .
H6 H 0.3765 0.7162 0.3099 0.073 Uiso 1 1 calc R . . . .
C18 C 0.4819(4) 0.4469(4) 0.5745(3) 0.0617(16) Uani 1 1 d . U . . .
N13 N 0.2294(4) 0.7217(6) 0.7897(3) 0.092(3) Uani 1 1 d . . . . .
C23 C 0.3635(4) 0.4384(5) 0.4467(3) 0.0642(16) Uani 1 1 d . U . . .
H23 H 0.3974 0.4075 0.4440 0.077 Uiso 1 1 calc R . . . .
C25 C 0.2756(4) 0.4894(5) 0.4125(3) 0.0698(18) Uani 1 1 d . U . . .
H25 H 0.2480 0.4939 0.3862 0.084 Uiso 1 1 calc R . . . .
N12 N 0.3804(6) 0.3691(5) 0.3545(3) 0.114(4) Uani 1 1 d . . . . .
C24 C 0.3221(4) 0.4430(5) 0.4086(3) 0.0709(17) Uani 1 1 d . U . . .
C17 C 0.4676(4) 0.4997(5) 0.6099(3) 0.0655(18) Uani 1 1 d . U . . .
H17 H 0.4935 0.5087 0.6369 0.079 Uiso 1 1 calc R . . . .
C37 C 0.2556(4) 0.7547(6) 0.7560(3) 0.0693(16) Uani 1 1 d . U . . .
H37 H 0.2675 0.8061 0.7605 0.083 Uiso 1 1 calc R . . . .
C46 C 0.1132(4) 0.3929(5) 0.6649(3) 0.069(2) Uani 1 1 d . U . . .
H46A H 0.1254 0.3753 0.6977 0.104 Uiso 1 1 calc GR . . . .
H46B H 0.1012 0.3490 0.6448 0.104 Uiso 1 1 calc GR . . . .
H46C H 0.0801 0.4281 0.6678 0.104 Uiso 1 1 calc GR . . . .
C19 C 0.5371(4) 0.3997(5) 0.5800(4) 0.075(2) Uani 1 1 d . U . . .
H19A H 0.5273 0.3495 0.5934 0.112 Uiso 1 1 calc GR . . . .
H19B H 0.5646 0.4256 0.6024 0.112 Uiso 1 1 calc GR . . . .
H19C H 0.5550 0.3935 0.5479 0.112 Uiso 1 1 calc GR . . . .
C27 C 0.3321(5) 0.4033(6) 0.3618(4) 0.0881(19) Uani 1 1 d . U . . .
H27 H 0.3024 0.4031 0.3369 0.106 Uiso 1 1 calc R . . . .
B1 B 0.5027(4) 0.8472(6) 0.4145(3) 0.055(2) Uani 1 1 d . . . . .
H1 H 0.5358 0.8557 0.3916 0.066 Uiso 1 1 calc R . . . .
N16 N 0.2833(6) 0.9529(7) 0.7180(4) 0.121(4) Uani 1 1 d . U . . .
C28 C 0.3878(6) 0.3338(8) 0.3050(5) 0.111(3) Uani 1 1 d D U . . .
H28A H 0.3968 0.2789 0.3084 0.133 Uiso 1 1 calc R . . . .
H28B H 0.3514 0.3393 0.2851 0.133 Uiso 1 1 calc R . . . .
C49 C 0.3190(7) 0.9874(10) 0.6988(5) 0.118(4) Uani 1 1 d . U . . .
C35 C 0.1586(6) 0.7691(8) 0.8509(4) 0.105(2) Uani 1 1 d . U . . .
H35A H 0.1442 0.7165 0.8560 0.126 Uiso 1 1 calc R . . . .
H35B H 0.1562 0.7962 0.8826 0.126 Uiso 1 1 calc R . . . .
C36 C 0.2231(5) 0.7652(7) 0.8360(4) 0.098(2) Uani 1 1 d . U . . .
H36A H 0.2384 0.8175 0.8317 0.118 Uiso 1 1 calc R . . . .
H36B H 0.2464 0.7403 0.8625 0.118 Uiso 1 1 calc R . . . .
C34 C 0.1199(6) 0.8071(7) 0.8152(4) 0.105(2) Uani 1 1 d . U . . .
H34A H 0.0796 0.8073 0.8280 0.126 Uiso 1 1 calc R . . . .
H34B H 0.1193 0.7774 0.7843 0.126 Uiso 1 1 calc R . . . .
C33 C 0.1382(6) 0.8898(8) 0.8039(5) 0.116(2) Uani 1 1 d . U . . .
H33A H 0.1405 0.9192 0.8348 0.139 Uiso 1 1 calc R . . . .
H33B H 0.1775 0.8897 0.7892 0.139 Uiso 1 1 calc R . . . .
C32 C 0.0975(7) 0.9260(8) 0.7707(5) 0.122(3) Uani 1 1 d . U . . .
H32A H 0.0581 0.9235 0.7852 0.147 Uiso 1 1 calc R . . . .
H32B H 0.0960 0.8962 0.7398 0.147 Uiso 1 1 calc R . . . .
C31 C 0.1109(7) 1.0131(8) 0.7571(5) 0.131(3) Uani 1 1 d . U . . .
H31A H 0.1021 1.0452 0.7860 0.157 Uiso 1 1 calc DR . . . .
H31B H 0.1533 1.0181 0.7509 0.157 Uiso 1 1 calc R . . . .
C50 C 0.3586(8) 1.0379(12) 0.6713(6) 0.168(6) Uani 1 1 d . U . . .
H50A H 0.3428 1.0456 0.6380 0.251 Uiso 1 1 calc GR . . . .
H50B H 0.3974 1.0144 0.6697 0.251 Uiso 1 1 calc GR . . . .
H50C H 0.3618 1.0872 0.6881 0.251 Uiso 1 1 calc GR . . . .
C29 C 0.4348(7) 0.3726(8) 0.2820(6) 0.134(3) Uani 1 1 d D U . . .
H29A H 0.4376 0.3568 0.2472 0.161 Uiso 1 1 calc DR . . . .
H29B H 0.4723 0.3607 0.2990 0.161 Uiso 1 1 calc R . . . .
Cl1A Cl 0.2526(4) 0.2685(3) 0.4923(3) 0.0885(19) Uani 0.5 1 d D U . . .
O3A O 0.2908(5) 0.2964(7) 0.5236(5) 0.086(3) Uani 0.5 1 d . U . . .
O1A O 0.2170(5) 0.3286(7) 0.4794(5) 0.083(3) Uani 0.5 1 d . U . . .
O2 O 0.2173(4) 0.2452(6) 0.5448(4) 0.139(3) Uani 1 1 d D U . . .
Cl1B Cl 0.5000 1.0639(4) 0.7500 0.161(2) Uani 1 2 d S TU P . .
O1B O 0.5363(12) 1.1270(14) 0.7673(7) 0.156(4) Uani 0.5 1 d . U . . .
O4 O 0.5008(8) 1.0259(10) 0.7924(5) 0.231(6) Uani 1 1 d . U . . .
O3B O 0.5724(13) 1.0634(15) 0.7323(8) 0.167(4) Uani 0.5 1 d . U . . .
H38 H 0.342(3) 0.725(5) 0.608(3) 0.06(2) Uiso 1 1 d . . . . .
H39 H 0.327(4) 0.793(5) 0.687(3) 0.08(3) Uiso 1 1 d . . . . .
C30 C 0.4216(6) 0.4569(9) 0.2854(5) 0.138(3) Uani 1 1 d . U . . .
H30A H 0.3987 0.4663 0.3153 0.165 Uiso 1 1 calc R . . . .
H30B H 0.4590 0.4851 0.2889 0.165 Uiso 1 1 calc DR . . . .

loop_
_atom_site_aniso_label
_atom_site_aniso_U_11
_atom_site_aniso_U_22
_atom_site_aniso_U_33
_atom_site_aniso_U_23
_atom_site_aniso_U_13
_atom_site_aniso_U_12
Co1 0.0298(4) 0.0270(4) 0.0435(5) -0.0012(3) -0.0020(3) 0.0029(3)
Fe1 0.0248(4) 0.0393(5) 0.0453(5) 0.0009(4) 0.0009(4) 0.0103(4)
N2 0.026(3) 0.027(3) 0.055(3) 0.003(2) -0.001(2) 0.003(2)
N8 0.022(2) 0.043(3) 0.049(3) -0.002(2) 0.001(2) 0.006(2)
N1 0.034(3) 0.034(3) 0.046(3) -0.001(2) -0.005(2) 0.012(2)
N9 0.027(3) 0.049(3) 0.062(4) 0.001(3) 0.008(2) 0.010(2)
N4 0.028(3) 0.045(3) 0.049(3) 0.002(3) 0.001(2) 0.007(2)
N6 0.026(3) 0.045(3) 0.053(3) 0.006(3) 0.001(2) 0.003(2)
N15 0.027(3) 0.031(3) 0.052(3) -0.004(2) 0.001(2) 0.001(2)
N7 0.029(3) 0.055(4) 0.054(3) 0.009(3) 0.004(2) 0.003(2)
N14 0.036(3) 0.031(3) 0.063(4) -0.006(3) 0.000(3) 0.000(2)
N5 0.045(3) 0.052(3) 0.046(3) 0.004(3) 0.010(3) 0.009(3)
N11 0.040(3) 0.053(3) 0.050(3) 0.004(3) -0.010(3) -0.011(3)
N10 0.058(4) 0.042(3) 0.045(3) 0.004(3) -0.008(3) -0.005(3)
N3 0.062(4) 0.049(4) 0.055(4) -0.006(3) 0.014(3) -0.006(3)
C1 0.023(2) 0.033(3) 0.047(3) -0.001(2) -0.005(2) 0.010(2)
C2 0.025(3) 0.031(3) 0.051(3) 0.003(2) 0.001(2) 0.004(2)
C13 0.026(3) 0.034(3) 0.064(3) -0.002(3) -0.007(3) 0.006(2)
C3 0.023(2) 0.036(3) 0.055(3) 0.004(3) 0.002(2) 0.002(2)
C42 0.044(3) 0.039(3) 0.051(3) -0.003(2) -0.001(2) 0.001(2)
C43 0.047(3) 0.034(2) 0.051(3) 0.001(2) -0.002(2) -0.003(2)
C9 0.027(3) 0.044(3) 0.058(3) 0.005(3) -0.005(2) 0.001(2)
C21 0.069(3) 0.034(3) 0.063(3) 0.006(2) -0.006(3) -0.008(3)
C40 0.052(3) 0.053(3) 0.058(3) -0.013(3) -0.005(3) -0.002(3)
C22 0.068(3) 0.039(3) 0.061(3) 0.002(2) -0.007(3) -0.014(2)
C14 0.028(3) 0.039(3) 0.076(4) -0.005(3) -0.006(3) 0.004(3)
C5 0.045(3) 0.053(3) 0.048(3) 0.004(3) -0.007(3) 0.014(3)
C41 0.051(3) 0.049(3) 0.055(3) -0.005(3) 0.001(3) -0.005(3)
C38 0.042(3) 0.041(3) 0.060(3) -0.004(3) 0.000(3) -0.001(2)
C15 0.025(3) 0.043(3) 0.080(4) -0.006(3) 0.006(3) 0.009(3)
C48 0.051(3) 0.034(3) 0.065(3) -0.003(3) -0.002(3) 0.006(2)
C11 0.037(3) 0.056(4) 0.061(4) 0.017(3) 0.003(3) -0.004(3)
C44 0.052(3) 0.041(3) 0.054(3) 0.007(3) 0.000(3) -0.003(3)
C39 0.051(3) 0.049(3) 0.063(3) -0.012(3) -0.003(3) -0.004(3)
C45 0.054(3) 0.040(3) 0.061(3) 0.012(3) -0.007(3) -0.005(3)
C8 0.032(3) 0.042(3) 0.071(4) -0.003(3) -0.004(3) -0.001(3)
C10 0.036(3) 0.048(3) 0.067(4) 0.012(3) -0.006(3) -0.003(3)
C20 0.066(3) 0.037(3) 0.070(3) 0.006(3) -0.010(3) -0.007(3)
C12 0.038(3) 0.049(4) 0.065(4) 0.006(3) -0.011(3) 0.003(3)
C47 0.055(3) 0.031(3) 0.070(4) 0.005(3) -0.009(3) -0.002(3)
C16 0.066(3) 0.052(3) 0.062(3) 0.010(3) -0.013(3) -0.005(3)
C4 0.044(4) 0.054(4) 0.065(4) -0.007(3) -0.010(3) 0.002(3)
C26 0.065(3) 0.057(3) 0.062(3) 0.000(3) -0.011(3) -0.020(3)
C7 0.062(4) 0.069(4) 0.050(4) 0.004(3) 0.006(3) 0.016(4)
C6 0.064(4) 0.068(4) 0.049(4) 0.001(3) -0.008(3) 0.019(4)
C18 0.070(4) 0.043(3) 0.072(4) 0.012(3) -0.008(3) -0.003(3)
N13 0.108(7) 0.111(7) 0.056(5) -0.034(5) -0.001(4) -0.019(6)
C23 0.075(3) 0.049(3) 0.068(3) -0.005(3) -0.006(3) -0.015(3)
C25 0.074(4) 0.070(4) 0.065(4) 0.001(3) -0.013(3) -0.019(3)
N12 0.181(11) 0.072(6) 0.086(6) -0.027(5) -0.038(7) 0.027(6)
C24 0.087(4) 0.058(3) 0.068(3) -0.005(3) -0.012(3) -0.019(3)
C17 0.073(4) 0.055(3) 0.067(4) 0.014(3) -0.015(3) -0.004(3)
C37 0.069(3) 0.074(3) 0.065(3) -0.022(3) 0.004(3) -0.010(3)
C46 0.073(5) 0.062(4) 0.073(5) 0.016(4) -0.006(4) -0.024(4)
C19 0.067(5) 0.055(4) 0.102(6) 0.014(4) -0.013(4) 0.003(4)
C27 0.100(4) 0.080(4) 0.084(4) -0.010(3) -0.009(3) -0.012(3)
B1 0.036(4) 0.069(6) 0.060(5) 0.011(4) 0.014(4) 0.008(4)
N16 0.168(11) 0.120(9) 0.075(6) 0.001(6) 0.008(7) -0.001(8)
C28 0.129(6) 0.101(5) 0.102(5) -0.021(5) -0.008(5) 0.001(5)
C49 0.127(11) 0.139(11) 0.087(8) -0.003(8) -0.022(7) -0.006(8)
C35 0.112(5) 0.119(5) 0.085(4) -0.032(4) 0.023(4) -0.020(4)
C36 0.105(4) 0.108(5) 0.082(4) -0.032(4) 0.011(4) -0.016(4)
C34 0.106(5) 0.116(5) 0.093(4) -0.031(4) 0.028(4) -0.015(4)
C33 0.118(5) 0.122(5) 0.108(5) -0.033(4) 0.028(4) -0.012(5)
C32 0.128(6) 0.132(5) 0.108(5) -0.033(5) 0.031(5) -0.007(5)
C31 0.139(7) 0.139(6) 0.115(7) -0.033(6) 0.027(6) -0.001(6)
C50 0.154(13) 0.203(16) 0.144(12) 0.008(12) -0.011(11) -0.034(12)
C29 0.146(6) 0.126(6) 0.130(6) -0.015(6) 0.005(6) 0.004(6)
Cl1A 0.052(2) 0.074(4) 0.139(5) -0.047(4) 0.011(3) 0.029(3)
O3A 0.053(5) 0.075(6) 0.130(7) -0.050(5) 0.005(4) 0.036(4)
O1A 0.040(5) 0.068(6) 0.141(8) -0.054(5) -0.009(5) 0.009(4)
O2 0.112(5) 0.127(6) 0.177(6) -0.027(5) -0.005(5) 0.002(5)
Cl1B 0.237(8) 0.152(5) 0.092(3) 0.000 -0.014(4) 0.000
O1B 0.230(10) 0.150(8) 0.088(7) -0.014(6) -0.005(7) 0.004(6)
O4 0.289(12) 0.248(11) 0.156(8) 0.072(8) 0.014(8) -0.029(10)
O3B 0.234(10) 0.161(8) 0.105(7) -0.001(7) 0.004(7) 0.012(7)
C30 0.151(6) 0.128(6) 0.134(6) -0.010(6) -0.001(6) -0.001(6)

loop_
_atom_type_symbol
_atom_type_description
_atom_type_scat_dispersion_real
_atom_type_scat_dispersion_imag
_atom_type_scat_source
C C 0.0033 0.0016 'International Tables Vol C Tables 4.2.6.8 and 6.1.1.4'
H H 0.0000 0.0000 'International Tables Vol C Tables 4.2.6.8 and 6.1.1.4'
B B 0.0013 0.0007 'International Tables Vol C Tables 4.2.6.8 and 6.1.1.4'
Cl Cl 0.1484 0.1585 'International Tables Vol C Tables 4.2.6.8 and 6.1.1.4'
Co Co 0.3494 0.9721 'International Tables Vol C Tables 4.2.6.8 and 6.1.1.4'
Fe Fe 0.3463 0.8444 'International Tables Vol C Tables 4.2.6.8 and 6.1.1.4'
N N 0.0061 0.0033 'International Tables Vol C Tables 4.2.6.8 and 6.1.1.4'
O O 0.0106 0.0060 'International Tables Vol C Tables 4.2.6.8 and 6.1.1.4'

loop_
_geom_angle_atom_site_label_1
_geom_angle_atom_site_label_2
_geom_angle_atom_site_label_3
_geom_angle
_geom_angle_site_symmetry_1
_geom_angle_site_symmetry_3
_geom_angle_publ_flag
N2 Co1 N1 93.3(2) 7_566 . ?
N2 Co1 N15 88.5(2) 7_566 . ?
N2 Co1 N14 86.0(2) 7_566 . ?
N2 Co1 N11 91.6(2) 7_566 . ?
N2 Co1 N10 171.4(2) 7_566 . ?
N1 Co1 N15 93.8(2) . . ?
N1 Co1 N14 172.3(2) . . ?
N1 Co1 N11 90.6(2) . . ?
N1 Co1 N10 88.7(2) . . ?
N15 Co1 N14 78.5(2) . . ?
N11 Co1 N15 175.5(2) . . ?
N11 Co1 N14 97.0(2) . . ?
N11 Co1 N10 80.0(2) . . ?
N10 Co1 N15 99.7(2) . . ?
N10 Co1 N14 93.1(2) . . ?
N8 Fe1 N4 88.5(2) . . ?
N8 Fe1 N6 88.2(2) . . ?
N4 Fe1 N6 90.1(2) . . ?
C1 Fe1 N8 93.5(2) . . ?
C1 Fe1 N4 93.2(2) . . ?
C1 Fe1 N6 176.3(2) . . ?
C1 Fe1 C3 85.4(3) . . ?
C2 Fe1 N8 178.6(3) . . ?
C2 Fe1 N4 90.2(2) . . ?
C2 Fe1 N6 91.4(2) . . ?
C2 Fe1 C1 87.0(2) . . ?
C2 Fe1 C3 88.4(3) . . ?
C3 Fe1 N8 93.0(2) . . ?
C3 Fe1 N4 178.1(2) . . ?
C3 Fe1 N6 91.2(2) . . ?
C2 N2 Co1 170.6(5) . 7_566 ?
N9 N8 Fe1 116.8(4) . . ?
C13 N8 Fe1 136.8(4) . . ?
C13 N8 N9 106.3(5) . . ?
C1 N1 Co1 173.5(5) . . ?
N8 N9 B1 120.3(5) . . ?
C15 N9 N8 108.9(6) . . ?
C15 N9 B1 130.4(6) . . ?
N5 N4 Fe1 117.9(4) . . ?
C5 N4 Fe1 135.7(5) . . ?
C5 N4 N5 105.9(6) . . ?
N7 N6 Fe1 118.2(4) . . ?
C9 N6 Fe1 135.7(5) . . ?
C9 N6 N7 106.1(5) . . ?
C42 N15 Co1 115.0(4) . . ?
C42 N15 C38 118.1(6) . . ?
C38 N15 Co1 126.4(5) . . ?
N6 N7 B1 119.1(6) . . ?
C11 N7 N6 110.0(6) . . ?
C11 N7 B1 130.9(6) . . ?
C43 N14 Co1 114.7(4) . . ?
C48 N14 Co1 126.0(5) . . ?
C48 N14 C43 117.2(6) . . ?
N4 N5 B1 119.1(6) . . ?
C7 N5 N4 110.2(6) . . ?
C7 N5 B1 130.7(6) . . ?
C22 N11 Co1 115.2(5) . . ?
C26 N11 Co1 126.5(6) . . ?
C26 N11 C22 118.2(7) . . ?
C21 N10 Co1 115.4(5) . . ?
C16 N10 Co1 126.5(6) . . ?
C16 N10 C21 118.1(7) . . ?
N1 C1 Fe1 175.3(5) . . ?
N2 C2 Fe1 177.8(6) . . ?
N8 C13 C14 109.0(6) . . ?
N8 C13 C12 123.4(5) . . ?
C14 C13 C12 127.7(6) . . ?
N3 C3 Fe1 176.0(6) . . ?
N15 C42 C43 114.3(6) . . ?
N15 C42 C41 121.5(6) . . ?
C41 C42 C43 124.1(6) . . ?
N14 C43 C42 114.1(6) . . ?
N14 C43 C44 122.9(6) . . ?
C44 C43 C42 123.0(7) . . ?
N6 C9 C8 124.2(6) . . ?
N6 C9 C10 110.1(6) . . ?
C10 C9 C8 125.6(6) . . ?
N10 C21 C22 113.8(7) . . ?
N10 C21 C20 122.1(7) . . ?
C20 C21 C22 124.2(8) . . ?
C41 C40 C37 121.4(8) . . ?
C39 C40 C41 118.0(7) . . ?
C39 C40 C37 120.5(7) . . ?
N11 C22 C21 115.5(7) . . ?
N11 C22 C23 121.5(7) . . ?
C23 C22 C21 122.9(8) . . ?
C15 C14 C13 106.5(6) . . ?
N4 C5 C4 123.3(6) . . ?
N4 C5 C6 110.8(7) . . ?
C6 C5 C4 125.7(7) . . ?
C42 C41 C40 119.6(7) . . ?
N15 C38 C39 122.2(7) . . ?
C14 C15 N9 109.3(6) . . ?
N14 C48 C47 122.6(7) . . ?
N7 C11 C10 108.5(6) . . ?
C43 C44 C45 119.5(7) . . ?
C38 C39 C40 120.4(7) . . ?
C44 C45 C46 121.1(7) . . ?
C47 C45 C44 117.5(7) . . ?
C47 C45 C46 121.4(7) . . ?
C11 C10 C9 105.3(6) . . ?
C18 C20 C21 119.7(8) . . ?
C45 C47 C48 120.2(7) . . ?
N10 C16 C17 121.8(8) . . ?
N11 C26 C25 123.2(9) . . ?
N5 C7 C6 108.3(7) . . ?
C5 C6 C7 104.8(7) . . ?
C20 C18 C17 118.2(8) . . ?
C20 C18 C19 121.5(8) . . ?
C17 C18 C19 120.4(8) . . ?
C37 N13 C36 116.3(9) . . ?
C22 C23 C24 117.7(9) . . ?
C24 C25 C26 119.1(9) . . ?
C27 N12 C28 116.5(10) . . ?
C23 C24 C27 120.3(10) . . ?
C25 C24 C23 120.2(9) . . ?
C25 C24 C27 119.3(9) . . ?
C18 C17 C16 120.1(8) . . ?
N13 C37 C40 121.6(9) . . ?
N12 C27 C24 120.3(10) . . ?
N9 B1 N5 107.2(6) . . ?
N7 B1 N9 108.3(7) . . ?
N7 B1 N5 107.6(6) . . ?
C29 C28 N12 107.2(12) . . ?
N16 C49 C50 172.4(18) . . ?
C34 C35 C36 114.7(11) . . ?
N13 C36 C35 110.7(9) . . ?
C35 C34 C33 113.4(12) . . ?
C32 C33 C34 111.5(12) . . ?
C33 C32 C31 116.2(13) . . ?
C30 C31 C32 115.3(14) 7_566 . ?
C28 C29 C30 106.7(12) . . ?
Cl1A Cl1A O3A 56.3(13) 7_556 7_556 ?
Cl1A Cl1A O3A 93.8(16) 7_556 . ?
Cl1A Cl1A O1A 30.4(10) 7_556 7_556 ?
Cl1A Cl1A O1A 132.8(15) 7_556 . ?
Cl1A Cl1A O2 43.3(10) 7_556 . ?
Cl1A Cl1A O2 111.3(12) 7_556 7_556 ?
O3A Cl1A O3A 150.1(6) . 7_556 ?
O3A Cl1A O1A 72.5(6) 7_556 7_556 ?
O3A Cl1A O1A 105.3(8) . . ?
O3A Cl1A O1A 81.0(8) . 7_556 ?
O3A Cl1A O2 82.2(9) . . ?
O3A Cl1A O2 75.5(7) 7_556 . ?
O1A Cl1A O3A 96.9(8) . 7_556 ?
O1A Cl1A O1A 163.2(6) . 7_556 ?
O1A Cl1A O2 96.5(8) . . ?
O2 Cl1A O3A 89.6(8) 7_556 7_556 ?
O2 Cl1A O3A 103.0(9) 7_556 . ?
O2 Cl1A O1A 105.7(10) 7_556 . ?
O2 Cl1A O1A 87.5(7) 7_556 7_556 ?
O2 Cl1A O1A 68.7(6) . 7_556 ?
O2 Cl1A O2 154.7(5) 7_556 . ?
Cl1A O3A Cl1A 29.9(6) . 7_556 ?
Cl1A O1A Cl1A 16.8(6) . 7_556 ?
Cl1A O2 Cl1A 25.3(5) 7_556 . ?
O1B Cl1B O1B 81.1(19) . 2_656 ?
O1B Cl1B O3B 117.1(14) 2_656 . ?
O1B Cl1B O3B 63.4(12) . . ?
O1B Cl1B O3B 117.1(13) . 2_656 ?
O1B Cl1B O3B 63.4(12) 2_656 2_656 ?
O4 Cl1B O1B 95.8(11) . . ?
O4 Cl1B O1B 131.2(12) 2_656 . ?
O4 Cl1B O1B 131.2(12) . 2_656 ?
O4 Cl1B O1B 95.8(11) 2_656 2_656 ?
O4 Cl1B O4 120.1(17) . 2_656 ?
O4 Cl1B O3B 103.9(11) . . ?
O4 Cl1B O3B 75.8(10) 2_656 . ?
O4 Cl1B O3B 103.9(11) 2_656 2_656 ?
O4 Cl1B O3B 75.8(10) . 2_656 ?
O3B Cl1B O3B 179.4(18) 2_656 . ?
Cl1B O1B O3B 66.3(13) . . ?
O1B O3B Cl1B 50.3(12) . . ?
C31 C30 C29 113.8(13) 7_566 . ?

loop_
_geom_bond_atom_site_label_1
_geom_bond_atom_site_label_2
_geom_bond_distance
_geom_bond_site_symmetry_2
_geom_bond_publ_flag
Co1 N2 1.988(5) 7_566 ?
Co1 N1 1.995(6) . ?
Co1 N15 2.048(5) . ?
Co1 N14 2.050(6) . ?
Co1 N11 2.029(6) . ?
Co1 N10 2.038(6) . ?
Fe1 N8 2.007(5) . ?
Fe1 N4 2.007(6) . ?
Fe1 N6 2.017(5) . ?
Fe1 C1 1.894(7) . ?
Fe1 C2 1.889(6) . ?
Fe1 C3 1.923(7) . ?
N2 Co1 1.989(5) 7_566 ?
N2 C2 1.159(8) . ?
N8 N9 1.376(7) . ?
N8 C13 1.346(8) . ?
N1 C1 1.161(8) . ?
N9 C15 1.351(8) . ?
N9 B1 1.526(11) . ?
N4 N5 1.365(8) . ?
N4 C5 1.346(9) . ?
N6 N7 1.367(7) . ?
N6 C9 1.350(9) . ?
N15 C42 1.358(9) . ?
N15 C38 1.358(9) . ?
N7 C11 1.346(9) . ?
N7 B1 1.517(11) . ?
N14 C43 1.350(9) . ?
N14 C48 1.348(9) . ?
N5 C7 1.336(10) . ?
N5 B1 1.549(11) . ?
N11 C22 1.359(10) . ?
N11 C26 1.326(9) . ?
N10 C21 1.370(10) . ?
N10 C16 1.328(10) . ?
N3 C3 1.146(9) . ?
C13 C14 1.405(9) . ?
C13 C12 1.485(10) . ?
C42 C43 1.480(9) . ?
C42 C41 1.386(10) . ?
C43 C44 1.374(10) . ?
C9 C8 1.492(10) . ?
C9 C10 1.395(10) . ?
C21 C22 1.477(11) . ?
C21 C20 1.377(11) . ?
C40 C41 1.397(10) . ?
C40 C39 1.372(11) . ?
C40 C37 1.473(11) . ?
C22 C23 1.391(11) . ?
C14 C15 1.333(11) . ?
C5 C4 1.504(10) . ?
C5 C6 1.380(11) . ?
C38 C39 1.368(11) . ?
C48 C47 1.384(10) . ?
C11 C10 1.377(11) . ?
C44 C45 1.401(10) . ?
C45 C47 1.371(11) . ?
C45 C46 1.520(11) . ?
C20 C18 1.373(11) . ?
C16 C17 1.394(12) . ?
C26 C25 1.372(12) . ?
C7 C6 1.391(12) . ?
C18 C17 1.380(12) . ?
C18 C19 1.515(12) . ?
N13 C37 1.245(12) . ?
N13 C36 1.485(12) . ?
C23 C24 1.396(12) . ?
C25 C24 1.345(13) . ?
N12 C27 1.275(15) . ?
N12 C28 1.496(14) . ?
C24 C27 1.474(14) . ?
N16 C49 1.149(18) . ?
C28 C29 1.426(14) . ?
C49 C50 1.48(2) . ?
C35 C36 1.537(16) . ?
C35 C34 1.464(17) . ?
C34 C33 1.543(18) . ?
C33 C32 1.435(19) . ?
C32 C31 1.604(19) . ?
C31 C30 1.463(19) 7_566 ?
C29 C30 1.513(19) . ?
Cl1A Cl1A 0.782(12) 7_556 ?
Cl1A O3A 1.565(16) 7_556 ?
Cl1A O3A 1.305(16) . ?
Cl1A O1A 1.374(14) . ?
Cl1A O1A 1.991(15) 7_556 ?
Cl1A O2 1.704(12) . ?
Cl1A O2 1.255(13) 7_556 ?
O3A Cl1A 1.565(16) 7_556 ?
O1A Cl1A 1.991(15) 7_556 ?
O2 Cl1A 1.255(13) 7_556 ?
Cl1B O1B 1.46(2) 2_656 ?
Cl1B O1B 1.46(2) . ?
Cl1B O4 1.334(13) . ?
Cl1B O4 1.334(13) 2_656 ?
Cl1B O3B 1.73(3) 2_656 ?
Cl1B O3B 1.73(3) . ?
O1B O3B 1.69(3) . ?
C30 C31 1.463(19) 7_566 ?

loop_
_smtbx_masks_void_nr
_smtbx_masks_void_average_x
_smtbx_masks_void_average_y
_smtbx_masks_void_average_z
_smtbx_masks_void_volume
_smtbx_masks_void_count_electrons
_smtbx_masks_void_content
1 0.000 0.196 0.250 13.6 0.5 ?
2 0.000 0.323 0.750 118.6 27.9 CH3CN?
3 0.000 0.677 0.250 118.6 27.8 ?
4 0.000 0.804 0.750 13.6 0.4 ?
5 0.166 0.078 0.174 10.9 0.0 ?
6 0.166 0.922 0.674 10.9 0.0 ?
7 0.334 0.422 0.826 10.9 0.0 ?
8 0.334 0.578 0.326 10.9 0.0 ?
9 0.500 0.177 0.250 118.6 27.8 ?
10 0.500 0.823 0.750 118.6 27.9 ?
11 0.500 0.304 0.750 13.6 0.4 ?
12 0.500 0.696 0.250 13.6 0.5 ?
13 0.666 0.422 0.674 10.9 0.0 ?
14 0.666 0.578 0.174 10.9 0.0 ?
15 0.834 0.078 0.326 10.9 0.0 ?
16 0.834 0.922 0.826 10.9 0.0 ?
